data_4504000
loop_
_publ_author_name
'Mori, Yutaka'
'Matsumoto, Akikazu'

_publ_section_title
;
 Molecular Stacking and Photoreactions of Fluorine-Substituted Benzyl
 Muconates in the Crystals
;
_journal_issue 2
_journal_name_full 'Crystal Growth &amp; Design'
_journal_page_first 377
_journal_paper_doi 10.1021/cg060643b
_journal_volume 7
_journal_year 2007
_chemical_formula_moiety 'C20 H14 F4 O4 '
_chemical_formula_sum 'C20 H14 F4 O4'
_chemical_formula_weight 394.31
_chemical_name_systematic
; 
 ? 
;
_space_group_IT_number 2
_symmetry_cell_setting triclinic
_symmetry_space_group_name_Hall '-P 1'
_symmetry_space_group_name_H-M 'P -1'
_atom_sites_solution_hydrogens geom
_atom_sites_solution_primary direct
_atom_sites_solution_secondary difmap
_audit_creation_method SHELXL-97
_cell_angle_alpha 71.04(4)
_cell_angle_beta 81.01(4)
_cell_angle_gamma 78.94(5)
_cell_formula_units_Z 1
_cell_length_a 3.832(2)
_cell_length_b 9.876(6)
_cell_length_c 12.178(6)
_cell_measurement_reflns_used 3582
_cell_measurement_temperature 203(2)
_cell_measurement_theta_max 27.6
_cell_measurement_theta_min 3.2
_cell_volume 425.6(4)
_computing_cell_refinement PROCESS-AUTO
_computing_data_collection PROCESS-AUTO
_computing_data_reduction CrystalStructure
_computing_publication_material 'CrystalStructure 3.7.0'
_computing_structure_refinement 'SHELXL-97 (Sheldrick, 1997)'
_computing_structure_solution SIR92
_diffrn_ambient_temperature 203(2)
_diffrn_detector_area_resol_mean 10.00
_diffrn_measured_fraction_theta_full 0.978
_diffrn_measured_fraction_theta_max 0.978
_diffrn_measurement_device_type 'Rigaku RAXIS-RAPID'
_diffrn_measurement_method \w
_diffrn_radiation_monochromator graphite
_diffrn_radiation_source 'fine-focus sealed tube'
_diffrn_radiation_type MoK\a
_diffrn_radiation_wavelength 0.71075
_diffrn_reflns_av_R_equivalents 0.0338
_diffrn_reflns_av_sigmaI/netI 0.0406
_diffrn_reflns_limit_h_max 4
_diffrn_reflns_limit_h_min -4
_diffrn_reflns_limit_k_max 12
_diffrn_reflns_limit_k_min -12
_diffrn_reflns_limit_l_max 15
_diffrn_reflns_limit_l_min -15
_diffrn_reflns_number 3820
_diffrn_reflns_theta_full 27.48
_diffrn_reflns_theta_max 27.48
_diffrn_reflns_theta_min 3.23
_exptl_absorpt_coefficient_mu 0.135
_exptl_absorpt_correction_T_max 0.9866
_exptl_absorpt_correction_T_min 0.9606
_exptl_absorpt_correction_type none
_exptl_crystal_colour colorless
_exptl_crystal_density_diffrn 1.539
_exptl_crystal_density_method 'not measured'
_exptl_crystal_description block
_exptl_crystal_F_000 202
_exptl_crystal_size_max 0.30
_exptl_crystal_size_mid 0.30
_exptl_crystal_size_min 0.10
_refine_diff_density_max 0.205
_refine_diff_density_min -0.211
_refine_diff_density_rms 0.043
_refine_ls_extinction_method none
_refine_ls_goodness_of_fit_ref 0.999
_refine_ls_hydrogen_treatment constr
_refine_ls_matrix_type full
_refine_ls_number_parameters 128
_refine_ls_number_reflns 1894
_refine_ls_number_restraints 0
_refine_ls_restrained_S_all 0.999
_refine_ls_R_factor_all 0.0680
_refine_ls_R_factor_gt 0.0405
_refine_ls_shift/su_max 0.000
_refine_ls_shift/su_mean 0.000
_refine_ls_structure_factor_coef Fsqd
_refine_ls_weighting_details 'calc w=1/[\s^2^(Fo^2^)+(0.0589P)^2^+0.0000P] where P=(Fo^2^+2Fc^2^)/3'
_refine_ls_weighting_scheme calc
_refine_ls_wR_factor_gt 0.0974
_refine_ls_wR_factor_ref 0.1055
_reflns_number_gt 1284
_reflns_number_total 1894
_reflns_threshold_expression >2sigma(I)
_cod_data_source_file cg060643bsi20060925_060133.cif
_cod_data_source_block (Z,Z)-3
_cod_original_cell_volume 425.5(4)
_cod_database_code 4504000

loop_
_symmetry_equiv_pos_as_xyz
'x, y, z'
'-x, -y, -z'

loop_
_atom_site_label
_atom_site_type_symbol
_atom_site_fract_x
_atom_site_fract_y
_atom_site_fract_z
_atom_site_U_iso_or_equiv
_atom_site_adp_type
_atom_site_occupancy
_atom_site_symmetry_multiplicity
_atom_site_calc_flag
_atom_site_refinement_flags
F7 F 1.3576(3) 0.03639(10) 0.32708(8) 0.0514(3) Uani 1 1 d .
F9 F 0.8967(3) 0.32980(12) 0.56371(8) 0.0602(4) Uani 1 1 d .
O1 O 0.3913(3) 0.72404(13) -0.00528(9) 0.0462(4) Uani 1 1 d .
O2 O 0.5105(3) 0.62934(11) 0.18022(8) 0.0326(3) Uani 1 1 d .
C1 C 0.3629(4) 0.73455(16) 0.09114(12) 0.0284(3) Uani 1 1 d .
C2 C 0.1694(4) 0.85574(17) 0.13023(12) 0.0337(4) Uani 1 1 d .
H2 H 0.1591 0.8457 0.2101 0.040 Uiso 1 1 calc R
C3 C 0.0052(4) 0.98006(16) 0.06222(12) 0.0329(4) Uani 1 1 d .
H3 H -0.1154 1.0481 0.0994 0.040 Uiso 1 1 calc R
C4 C 0.7038(4) 0.50448(15) 0.15098(12) 0.0286(4) Uani 1 1 d .
H4A H 0.9020 0.5326 0.0912 0.034 Uiso 1 1 calc R
H4B H 0.5454 0.4629 0.1191 0.034 Uiso 1 1 calc R
C5 C 0.8469(4) 0.39383(15) 0.25764(11) 0.0255(3) Uani 1 1 d .
C6 C 1.0347(4) 0.26500(16) 0.24473(12) 0.0304(4) Uani 1 1 d .
H6 H 1.0677 0.2482 0.1719 0.036 Uiso 1 1 calc R
C7 C 1.1723(4) 0.16189(16) 0.34029(13) 0.0330(4) Uani 1 1 d .
C8 C 1.1302(4) 0.17954(17) 0.44912(13) 0.0341(4) Uani 1 1 d .
H8 H 1.2246 0.1073 0.5137 0.041 Uiso 1 1 calc R
C9 C 0.9432(4) 0.30812(18) 0.45759(12) 0.0344(4) Uani 1 1 d .
C10 C 0.7993(4) 0.41711(16) 0.36534(12) 0.0312(4) Uani 1 1 d .
H10 H 0.6729 0.5044 0.3754 0.037 Uiso 1 1 calc R

loop_
_atom_site_aniso_label
_atom_site_aniso_U_11
_atom_site_aniso_U_22
_atom_site_aniso_U_33
_atom_site_aniso_U_23
_atom_site_aniso_U_13
_atom_site_aniso_U_12
F7 0.0659(7) 0.0271(6) 0.0503(6) -0.0094(5) -0.0133(5) 0.0206(5)
F9 0.0932(9) 0.0517(7) 0.0295(5) -0.0136(5) -0.0188(5) 0.0164(6)
O1 0.0708(9) 0.0321(7) 0.0286(6) -0.0086(5) -0.0159(6) 0.0170(6)
O2 0.0439(7) 0.0203(6) 0.0268(5) -0.0032(4) -0.0098(5) 0.0090(5)
C1 0.0314(8) 0.0223(8) 0.0265(7) -0.0006(6) -0.0072(6) -0.0009(6)
C2 0.0445(9) 0.0271(9) 0.0261(7) -0.0062(6) -0.0084(7) 0.0036(7)
C3 0.0412(9) 0.0234(8) 0.0306(8) -0.0073(6) -0.0073(7) 0.0047(7)
C4 0.0316(8) 0.0219(8) 0.0279(7) -0.0052(6) -0.0045(6) 0.0039(6)
C5 0.0237(7) 0.0221(8) 0.0258(7) -0.0014(6) -0.0034(6) -0.0017(6)
C6 0.0342(8) 0.0249(8) 0.0284(7) -0.0058(6) -0.0041(6) 0.0011(6)
C7 0.0316(8) 0.0209(8) 0.0410(8) -0.0062(6) -0.0055(7) 0.0055(7)
C8 0.0352(9) 0.0271(9) 0.0314(8) 0.0024(6) -0.0099(6) 0.0012(7)
C9 0.0407(9) 0.0337(9) 0.0252(7) -0.0062(6) -0.0070(6) 0.0007(7)
C10 0.0357(9) 0.0243(8) 0.0301(8) -0.0069(6) -0.0066(6) 0.0044(7)

loop_
_atom_type_symbol
_atom_type_description
_atom_type_scat_dispersion_real
_atom_type_scat_dispersion_imag
_atom_type_scat_source
C C 0.0033 0.0016 'International Tables Vol C Tables 4.2.6.8 and 6.1.1.4'
H H 0.0000 0.0000 'International Tables Vol C Tables 4.2.6.8 and 6.1.1.4'
O O 0.0106 0.0060 'International Tables Vol C Tables 4.2.6.8 and 6.1.1.4'
F F 0.0171 0.0103 'International Tables Vol C Tables 4.2.6.8 and 6.1.1.4'

loop_
_geom_angle_atom_site_label_1
_geom_angle_atom_site_label_2
_geom_angle_atom_site_label_3
_geom_angle
_geom_angle_site_symmetry_1
_geom_angle_site_symmetry_3
C1 O2 C4 114.94(12) . .
O1 C1 O2 122.35(14) . .
O1 C1 C2 127.02(13) . .
O2 C1 C2 110.62(12) . .
C3 C2 C1 125.66(13) . .
C3 C2 H2 117.2 . .
C1 C2 H2 117.2 . .
C2 C3 C3 126.56(18) . 2_575
C2 C3 H3 116.7 . .
C3 C3 H3 116.7 2_575 .
O2 C4 C5 109.92(12) . .
O2 C4 H4A 109.7 . .
C5 C4 H4A 109.7 . .
O2 C4 H4B 109.7 . .
C5 C4 H4B 109.7 . .
H4A C4 H4B 108.2 . .
C6 C5 C10 120.05(13) . .
C6 C5 C4 117.22(13) . .
C10 C5 C4 122.72(14) . .
C7 C6 C5 118.76(14) . .
C7 C6 H6 120.6 . .
C5 C6 H6 120.6 . .
F7 C7 C6 118.55(14) . .
F7 C7 C8 118.11(13) . .
C6 C7 C8 123.34(15) . .
C9 C8 C7 115.78(13) . .
C9 C8 H8 122.1 . .
C7 C8 H8 122.1 . .
F9 C9 C8 117.53(13) . .
F9 C9 C10 118.34(15) . .
C8 C9 C10 124.13(15) . .
C9 C10 C5 117.93(15) . .
C9 C10 H10 121.0 . .
C5 C10 H10 121.0 . .

loop_
_geom_bond_atom_site_label_1
_geom_bond_atom_site_label_2
_geom_bond_distance
_geom_bond_site_symmetry_2
F7 C7 1.3499(19) .
F9 C9 1.3569(18) .
O1 C1 1.1984(17) .
O2 C1 1.3454(18) .
O2 C4 1.4312(19) .
C1 C2 1.459(2) .
C2 C3 1.340(2) .
C2 H2 0.9400 .
C3 C3 1.442(3) 2_575
C3 H3 0.9400 .
C4 C5 1.501(2) .
C4 H4A 0.9800 .
C4 H4B 0.9800 .
C5 C6 1.380(2) .
C5 C10 1.382(2) .
C6 C7 1.373(2) .
C6 H6 0.9400 .
C7 C8 1.373(2) .
C8 C9 1.360(2) .
C8 H8 0.9400 .
C9 C10 1.380(2) .
C10 H10 0.9400 .

loop_
_geom_torsion_atom_site_label_1
_geom_torsion_atom_site_label_2
_geom_torsion_atom_site_label_3
_geom_torsion_atom_site_label_4
_geom_torsion
_geom_torsion_site_symmetry_4
C4 O2 C1 O1 0.1(2) .
C4 O2 C1 C2 179.36(12) .
O1 C1 C2 C3 -3.7(3) .
O2 C1 C2 C3 177.03(15) .
C1 C2 C3 C3 -1.7(3) 2_575
C1 O2 C4 C5 -178.53(12) .
O2 C4 C5 C6 178.70(13) .
O2 C4 C5 C10 -1.76(19) .
C10 C5 C6 C7 -0.2(2) .
C4 C5 C6 C7 179.37(14) .
C5 C6 C7 F7 -179.62(13) .
C5 C6 C7 C8 0.6(2) .
F7 C7 C8 C9 179.67(15) .
C6 C7 C8 C9 -0.6(2) .
C7 C8 C9 F9 -179.83(14) .
C7 C8 C9 C10 0.1(3) .
F9 C9 C10 C5 -179.76(14) .
C8 C9 C10 C5 0.3(2) .
C6 C5 C10 C9 -0.3(2) .
C4 C5 C10 C9 -179.79(15) .
